data_4349639
loop_
_publ_author_name
'Chu, Xiaoxiao'
'Xu, Xin'
'Su, Hao'
'Raje, Sakthi'
'Angamuthu, Raja'
'Tung, Chen-Ho'
'Wang, Wenguang'

_publ_section_title
;
 Heteronuclear assembly of Ni--Cu dithiolato complexes: synthesis,
 structures, and reactivity studies
;
_journal_issue 4
_journal_name_full 'Inorganic Chemistry Frontiers'
_journal_page_first 706
_journal_paper_doi 10.1039/C6QI00536E
_journal_volume 4
_journal_year 2017
_chemical_formula_moiety 'C59 H54 Cu Ni P4 S2, B F4'
_chemical_formula_sum 'C59 H54 B Cu F4 Ni P4 S2'
_chemical_formula_weight 1160.08
_space_group_crystal_system triclinic
_space_group_IT_number 2
_space_group_name_Hall '-P 1'
_space_group_name_H-M_alt 'P -1'
_atom_sites_solution_hydrogens geom
_atom_sites_solution_primary direct
_atom_sites_solution_secondary difmap
_audit_creation_date 2016-05-26
_audit_creation_method
;
Olex2 1.2
(compiled 2016.02.19 svn.r3266 for OlexSys, GUI svn.r5155)
;
_audit_update_record
;
2016-11-26 deposited with the CCDC.
2017-02-07 downloaded from the CCDC.
;
_cell_angle_alpha 87.551(3)
_cell_angle_beta 77.012(3)
_cell_angle_gamma 83.794(3)
_cell_formula_units_Z 2
_cell_length_a 11.637(4)
_cell_length_b 14.059(5)
_cell_length_c 19.665(7)
_cell_measurement_reflns_used 1882
_cell_measurement_temperature 173(2)
_cell_measurement_theta_max 19.555
_cell_measurement_theta_min 2.252
_cell_volume 3116.0(19)
_computing_molecular_graphics 'Olex2 (Dolomanov et al., 2009)'
_computing_publication_material 'Olex2 (Dolomanov et al., 2009)'
_computing_structure_refinement 'XL (Sheldrick, 2008)'
_computing_structure_solution 'SHELXS-97 (Sheldrick, 1990)'
_diffrn_ambient_temperature 173.15
_diffrn_measured_fraction_theta_full 0.978
_diffrn_measured_fraction_theta_max 0.978
_diffrn_measurement_device_type 'Bruker APEXII'
_diffrn_radiation_monochromator graphite
_diffrn_radiation_type MoK\a
_diffrn_radiation_wavelength 0.71000
_diffrn_reflns_av_R_equivalents 0.0935
_diffrn_reflns_av_unetI/netI 0.1644
_diffrn_reflns_limit_h_max 13
_diffrn_reflns_limit_h_min -13
_diffrn_reflns_limit_k_max 16
_diffrn_reflns_limit_k_min -16
_diffrn_reflns_limit_l_max 23
_diffrn_reflns_limit_l_min -23
_diffrn_reflns_number 36636
_diffrn_reflns_theta_full 25.00
_diffrn_reflns_theta_max 25.00
_diffrn_reflns_theta_min 2.12
_diffrn_source 'fine-focus sealed tube'
_exptl_absorpt_coefficient_mu 0.859
_exptl_absorpt_correction_T_max 0.9583
_exptl_absorpt_correction_T_min 0.9503
_exptl_crystal_density_diffrn 1.236
_exptl_crystal_density_method 'not measured'
_exptl_crystal_description solid
_exptl_crystal_F_000 1196
_exptl_crystal_size_max 0.06
_exptl_crystal_size_mid 0.05
_exptl_crystal_size_min 0.05
_refine_diff_density_max 0.701
_refine_diff_density_min -0.837
_refine_diff_density_rms 0.090
_refine_ls_extinction_method none
_refine_ls_goodness_of_fit_ref 0.678
_refine_ls_hydrogen_treatment constr
_refine_ls_matrix_type full
_refine_ls_number_parameters 649
_refine_ls_number_reflns 10763
_refine_ls_number_restraints 34
_refine_ls_restrained_S_all 0.687
_refine_ls_R_factor_all 0.1358
_refine_ls_R_factor_gt 0.0631
_refine_ls_shift/su_max 0.001
_refine_ls_shift/su_mean 0.000
_refine_ls_structure_factor_coef Fsqd
_refine_ls_weighting_details 'calc w=1/[\s^2^(Fo^2^)+(0.1666P)^2^+0.2640P] where P=(Fo^2^+2Fc^2^)/3'
_refine_ls_weighting_scheme calc
_refine_ls_wR_factor_gt 0.1637
_refine_ls_wR_factor_ref 0.2039
_reflns_number_gt 5175
_reflns_number_total 10763
_reflns_threshold_expression >2sigma(I)
_cod_data_source_file c6qi00536e2.cif
_cod_data_source_block p
_cod_original_cell_volume 3116.1(18)
_cod_database_code 4349639
_olex2_refinement_description
;
1. Fixed Uiso
 At 1.2 times of:
  All C(H) groups, All C(H,H) groups
2. Restrained distances
 B1-F1
 1.31 with sigma of 0.01
 B1-F4
 1.31 with sigma of 0.01
 B1-F3
 1.31 with sigma of 0.01
 B1-F2
 1.31 with sigma of 0.01
 F1-F4
 2.2 with sigma of 0.01
 F1-F3
 2.2 with sigma of 0.01
 F3-F4
 2.2 with sigma of 0.01
 F2-F4
 2.2 with sigma of 0.01
 F2-F1
 2.2 with sigma of 0.01
 F2-F3
 2.2 with sigma of 0.01
3. Uiso/Uaniso restraints and constraints
B1 \\sim F1 \\sim F2 \\sim F3 \\sim F4: within 1.7A with sigma of 0.001 and
sigma for terminal atoms of 0.002
4.a Secondary CH2 refined with riding coordinates:
 C1(H1A,H1B), C2(H2A,H2B), C3(H3A,H3B), C46(H46A,H46B), C47(H47A,H47B)
4.b Aromatic/amide H refined with riding coordinates:
 C4(H4), C5(H5), C6(H6), C7(H7), C9(H9), C10(H10), C11(H11), C12(H12),
 C13(H13), C14(H14), C16(H16), C17(H17), C18(H18), C19(H19), C23(H23), C24(H24),
  C25(H25), C26(H26), C27(H27), C28(H28), C29(H29), C30(H30), C31(H31),
 C32(H32), C35(H35), C36(H36), C37(H37), C38(H38), C39(H39), C41(H41), C42(H42),
  C43(H43), C44(H44), C45(H45), C49(H49), C50(H50), C51(H51), C52(H52),
 C53(H53), C54(H54), C56(H56), C57(H57), C58(H58), C59(H59)
;
_olex2_submission_special_instructions 'No special instructions were received'

loop_
_space_group_symop_id
_space_group_symop_operation_xyz
1 'x, y, z'
2 '-x, -y, -z'

loop_
_atom_site_label
_atom_site_type_symbol
_atom_site_fract_x
_atom_site_fract_y
_atom_site_fract_z
_atom_site_U_iso_or_equiv
_atom_site_adp_type
_atom_site_occupancy
_atom_site_calc_flag
_atom_site_refinement_flags_posn
_atom_site_refinement_flags_adp
C1 C 0.2568(6) -0.0112(5) 0.8627(3) 0.0441(18) Uani 1 d . .
H1A H 0.2545 -0.0800 0.8757 0.053 Uiso 1 calc R .
H1B H 0.2030 0.0254 0.9012 0.053 Uiso 1 calc R .
C2 C 0.2078(6) 0.0069(5) 0.7974(4) 0.0420(17) Uani 1 d . .
H2A H 0.1242 -0.0079 0.8090 0.050 Uiso 1 calc R .
H2B H 0.2072 0.0761 0.7858 0.050 Uiso 1 calc R .
C3 C 0.2700(6) -0.0469(5) 0.7332(4) 0.0431(18) Uani 1 d . .
H3A H 0.2230 -0.0328 0.6972 0.052 Uiso 1 calc R .
H3B H 0.2702 -0.1162 0.7445 0.052 Uiso 1 calc R .
C4 C 0.1040(10) 0.2512(6) 0.9589(4) 0.072(3) Uani 1 d . .
H4 H 0.1114 0.2419 1.0059 0.086 Uiso 1 calc R .
C5 C -0.0054(8) 0.2607(6) 0.9442(6) 0.068(3) Uani 1 d . .
H5 H -0.0741 0.2611 0.9810 0.081 Uiso 1 calc R .
C6 C -0.0163(8) 0.2696(7) 0.8772(6) 0.080(3) Uani 1 d . .
H6 H -0.0930 0.2725 0.8674 0.096 Uiso 1 calc R .
C7 C 0.0810(6) 0.2745(6) 0.8227(4) 0.052(2) Uani 1 d . .
H7 H 0.0709 0.2821 0.7761 0.062 Uiso 1 calc R .
C8 C 0.1942(6) 0.2682(5) 0.8361(3) 0.0384(16) Uani 1 d . .
C9 C 0.2072(7) 0.2551(5) 0.9048(4) 0.050(2) Uani 1 d . .
H9 H 0.2836 0.2489 0.9151 0.061 Uiso 1 calc R .
C10 C 0.2383(6) 0.4119(5) 0.6915(4) 0.0441(18) Uani 1 d . .
H10 H 0.2326 0.4484 0.7319 0.053 Uiso 1 calc R .
C11 C 0.2071(7) 0.4551(6) 0.6335(4) 0.057(2) Uani 1 d . .
H11 H 0.1807 0.5215 0.6340 0.069 Uiso 1 calc R .
C12 C 0.2138(7) 0.4027(7) 0.5737(4) 0.059(2) Uani 1 d . .
H12 H 0.1925 0.4329 0.5335 0.071 Uiso 1 calc R .
C13 C 0.2516(7) 0.3074(7) 0.5742(4) 0.063(2) Uani 1 d . .
H13 H 0.2561 0.2712 0.5338 0.076 Uiso 1 calc R .
C14 C 0.2840(6) 0.2619(5) 0.6326(3) 0.0411(17) Uani 1 d . .
H14 H 0.3096 0.1954 0.6323 0.049 Uiso 1 calc R .
C15 C 0.2781(5) 0.3155(5) 0.6914(3) 0.0310(15) Uani 1 d . .
C16 C 0.3855(6) 0.4201(5) 0.8246(3) 0.0376(17) Uani 1 d . .
H16 H 0.3030 0.4367 0.8419 0.045 Uiso 1 calc R .
C17 C 0.4631(7) 0.4782(5) 0.8382(3) 0.0425(18) Uani 1 d . .
H17 H 0.4350 0.5337 0.8654 0.051 Uiso 1 calc R .
C18 C 0.5837(7) 0.4565(5) 0.8122(4) 0.0476(19) Uani 1 d . .
H18 H 0.6382 0.4973 0.8213 0.057 Uiso 1 calc R .
C19 C 0.6250(6) 0.3748(5) 0.7728(3) 0.0373(16) Uani 1 d . .
H19 H 0.7077 0.3607 0.7547 0.045 Uiso 1 calc R .
C20 C 0.5457(6) 0.3130(4) 0.7595(3) 0.0322(15) Uani 1 d . .
C21 C 0.4227(6) 0.3360(4) 0.7858(3) 0.0307(15) Uani 1 d . .
C22 C 0.7529(5) 0.1798(4) 0.7078(3) 0.0314(15) Uani 1 d . .
C23 C 0.8367(6) 0.2170(6) 0.6557(4) 0.053(2) Uani 1 d . .
H23 H 0.8122 0.2595 0.6216 0.064 Uiso 1 calc R .
C24 C 0.9569(6) 0.1928(6) 0.6523(4) 0.058(2) Uani 1 d . .
H24 H 1.0144 0.2181 0.6159 0.070 Uiso 1 calc R .
C25 C 0.9914(6) 0.1328(6) 0.7014(4) 0.055(2) Uani 1 d . .
H25 H 1.0733 0.1158 0.6997 0.066 Uiso 1 calc R .
C26 C 0.9067(7) 0.0968(6) 0.7540(5) 0.065(2) Uani 1 d . .
H26 H 0.9313 0.0556 0.7887 0.078 Uiso 1 calc R .
C27 C 0.7892(6) 0.1187(6) 0.7575(4) 0.050(2) Uani 1 d . .
H27 H 0.7323 0.0923 0.7937 0.060 Uiso 1 calc R .
C28 C 0.5893(5) 0.1596(5) 0.5765(3) 0.0334(15) Uani 1 d . .
H28 H 0.5903 0.0953 0.5935 0.040 Uiso 1 calc R .
C29 C 0.5872(6) 0.1787(5) 0.5072(3) 0.0424(18) Uani 1 d . .
H29 H 0.5888 0.1279 0.4766 0.051 Uiso 1 calc R .
C30 C 0.5827(7) 0.2733(5) 0.4826(4) 0.0481(19) Uani 1 d . .
H30 H 0.5773 0.2872 0.4357 0.058 Uiso 1 calc R .
C31 C 0.5861(7) 0.3448(5) 0.5253(4) 0.055(2) Uani 1 d . .
H31 H 0.5867 0.4089 0.5078 0.065 Uiso 1 calc R .
C32 C 0.5888(6) 0.3253(5) 0.5955(4) 0.0406(17) Uani 1 d . .
H32 H 0.5897 0.3766 0.6253 0.049 Uiso 1 calc R .
C33 C 0.5902(5) 0.2332(4) 0.6220(3) 0.0289(14) Uani 1 d . .
C34 C 0.7107(6) -0.1053(4) 0.6169(3) 0.0335(15) Uani 1 d . .
C35 C 0.6673(7) -0.1119(5) 0.5573(3) 0.0413(17) Uani 1 d . .
H35 H 0.6024 -0.1482 0.5590 0.050 Uiso 1 calc R .
C36 C 0.7168(8) -0.0668(5) 0.4957(4) 0.052(2) Uani 1 d . .
H36 H 0.6861 -0.0729 0.4554 0.063 Uiso 1 calc R .
C37 C 0.8084(8) -0.0140(5) 0.4920(4) 0.056(2) Uani 1 d . .
H37 H 0.8433 0.0159 0.4492 0.067 Uiso 1 calc R .
C38 C 0.8510(7) -0.0040(5) 0.5521(4) 0.054(2) Uani 1 d . .
H38 H 0.9140 0.0343 0.5506 0.065 Uiso 1 calc R .
C39 C 0.8022(6) -0.0490(5) 0.6129(4) 0.0402(17) Uani 1 d . .
H39 H 0.8319 -0.0415 0.6534 0.048 Uiso 1 calc R .
C40 C 0.5815(6) -0.2658(4) 0.6755(3) 0.0330(15) Uani 1 d . .
C41 C 0.4668(6) -0.2827(5) 0.7097(3) 0.0351(16) Uani 1 d . .
H41 H 0.4195 -0.2372 0.7414 0.042 Uiso 1 calc R .
C42 C 0.4217(7) -0.3669(5) 0.6973(3) 0.0416(17) Uani 1 d . .
H42 H 0.3437 -0.3788 0.7208 0.050 Uiso 1 calc R .
C43 C 0.4890(7) -0.4325(5) 0.6514(4) 0.0422(17) Uani 1 d . .
H43 H 0.4573 -0.4889 0.6423 0.051 Uiso 1 calc R .
C44 C 0.6042(7) -0.4160(5) 0.6183(4) 0.0468(19) Uani 1 d . .
H44 H 0.6516 -0.4621 0.5872 0.056 Uiso 1 calc R .
C45 C 0.6502(6) -0.3336(5) 0.6301(3) 0.0389(17) Uani 1 d . .
H45 H 0.7290 -0.3231 0.6072 0.047 Uiso 1 calc R .
C46 C 0.7663(6) -0.2158(5) 0.7350(3) 0.0399(17) Uani 1 d . .
H46A H 0.8095 -0.2705 0.7068 0.048 Uiso 1 calc R .
H46B H 0.8227 -0.1684 0.7368 0.048 Uiso 1 calc R .
C47 C 0.7094(6) -0.2496(5) 0.8088(3) 0.0394(17) Uani 1 d . .
H47A H 0.7715 -0.2724 0.8346 0.047 Uiso 1 calc R .
H47B H 0.6613 -0.3029 0.8067 0.047 Uiso 1 calc R .
C48 C 0.5217(6) -0.2025(4) 0.9267(3) 0.0343(16) Uani 1 d . .
C49 C 0.4298(6) -0.2489(5) 0.9148(4) 0.0422(17) Uani 1 d . .
H49 H 0.4135 -0.2460 0.8695 0.051 Uiso 1 calc R .
C50 C 0.3610(7) -0.2995(5) 0.9674(4) 0.051(2) Uani 1 d . .
H50 H 0.2993 -0.3325 0.9581 0.061 Uiso 1 calc R .
C51 C 0.3834(8) -0.3017(6) 1.0352(4) 0.059(2) Uani 1 d . .
H51 H 0.3375 -0.3366 1.0721 0.070 Uiso 1 calc R .
C52 C 0.4735(7) -0.2521(6) 1.0470(4) 0.060(2) Uani 1 d . .
H52 H 0.4884 -0.2522 1.0926 0.072 Uiso 1 calc R .
C53 C 0.5413(6) -0.2031(5) 0.9943(4) 0.0473(19) Uani 1 d . .
H53 H 0.6022 -0.1691 1.0036 0.057 Uiso 1 calc R .
C54 C 0.8329(6) -0.1134(5) 0.8816(3) 0.0390(17) Uani 1 d . .
H54 H 0.8645 -0.1698 0.8561 0.047 Uiso 1 calc R .
C55 C 0.7142(5) -0.0824(5) 0.8891(3) 0.0309(15) Uani 1 d . .
C56 C 0.6687(6) -0.0014(5) 0.9270(3) 0.0416(17) Uani 1 d . .
H56 H 0.5869 0.0204 0.9333 0.050 Uiso 1 calc R .
C57 C 0.7417(7) 0.0485(5) 0.9561(4) 0.0469(19) Uani 1 d . .
H57 H 0.7103 0.1045 0.9821 0.056 Uiso 1 calc R .
C58 C 0.8599(7) 0.0162(6) 0.9471(4) 0.0444(18) Uani 1 d . .
H58 H 0.9099 0.0507 0.9668 0.053 Uiso 1 calc R .
C59 C 0.9068(7) -0.0645(6) 0.9103(4) 0.0466(19) Uani 1 d . .
H59 H 0.9885 -0.0865 0.9045 0.056 Uiso 1 calc R .
Cu1 Cu 0.44360(7) 0.11323(5) 0.75515(4) 0.0303(2) Uani 1 d . .
Ni1 Ni 0.52335(7) -0.07525(5) 0.77669(4) 0.0273(2) Uani 1 d . .
P1 P 0.32458(14) 0.25547(12) 0.76551(9) 0.0304(4) Uani 1 d . .
P2 P 0.59297(14) 0.20211(11) 0.71191(8) 0.0283(4) Uani 1 d . .
P3 P 0.61539(15) -0.14738(12) 0.85284(8) 0.0309(4) Uani 1 d . .
P4 P 0.64464(15) -0.16170(12) 0.69794(9) 0.0318(4) Uani 1 d . .
S1 S 0.42283(14) -0.02235(11) 0.69505(8) 0.0319(4) Uani 1 d . .
S2 S 0.40755(14) 0.01930(11) 0.85742(8) 0.0304(4) Uani 1 d . .
B1 B 0.1402(9) -0.3340(7) 0.8471(6) 0.1590(18) Uani 1 d D U
F1 F 0.0267(5) -0.2998(5) 0.8691(4) 0.160(2) Uani 1 d D U
F2 F 0.2125(6) -0.2650(4) 0.8291(4) 0.1549(19) Uani 1 d D U
F3 F 0.1687(6) -0.3909(5) 0.9013(4) 0.167(2) Uani 1 d D U
F4 F 0.1552(6) -0.3969(5) 0.7966(4) 0.1546(19) Uani 1 d D U

loop_
_atom_site_aniso_label
_atom_site_aniso_U_11
_atom_site_aniso_U_22
_atom_site_aniso_U_33
_atom_site_aniso_U_23
_atom_site_aniso_U_13
_atom_site_aniso_U_12
C1 0.044(4) 0.050(5) 0.036(4) 0.009(3) -0.002(3) -0.011(4)
C2 0.034(4) 0.044(4) 0.046(4) -0.003(3) -0.004(3) -0.002(3)
C3 0.034(4) 0.042(4) 0.057(5) -0.004(4) -0.017(4) -0.003(3)
C4 0.106(8) 0.046(5) 0.038(5) 0.003(4) 0.028(5) 0.005(5)
C5 0.035(5) 0.061(6) 0.092(8) -0.015(5) 0.022(5) -0.007(4)
C6 0.036(5) 0.113(8) 0.084(7) -0.037(6) 0.007(5) -0.005(5)
C7 0.040(4) 0.068(5) 0.045(5) -0.019(4) 0.000(4) -0.010(4)
C8 0.045(4) 0.030(4) 0.037(4) -0.005(3) -0.003(3) -0.001(3)
C9 0.057(5) 0.041(4) 0.046(5) 0.004(4) -0.002(4) 0.005(4)
C10 0.051(5) 0.044(5) 0.038(4) -0.005(3) -0.016(4) 0.007(4)
C11 0.054(5) 0.050(5) 0.069(6) 0.007(4) -0.022(4) 0.003(4)
C12 0.055(5) 0.079(7) 0.043(5) 0.017(5) -0.013(4) 0.000(5)
C13 0.068(6) 0.088(7) 0.032(4) -0.013(4) -0.017(4) 0.013(5)
C14 0.035(4) 0.055(5) 0.030(4) -0.002(3) -0.008(3) 0.010(3)
C15 0.026(3) 0.037(4) 0.029(4) -0.001(3) -0.007(3) 0.002(3)
C16 0.053(4) 0.035(4) 0.021(3) -0.004(3) -0.004(3) 0.005(3)
C17 0.065(5) 0.030(4) 0.034(4) -0.010(3) -0.015(4) 0.001(4)
C18 0.063(5) 0.041(4) 0.045(5) -0.002(4) -0.020(4) -0.014(4)
C19 0.046(4) 0.033(4) 0.034(4) -0.002(3) -0.011(3) -0.003(3)
C20 0.043(4) 0.032(4) 0.024(3) 0.000(3) -0.011(3) -0.009(3)
C21 0.044(4) 0.022(3) 0.025(3) -0.008(3) -0.008(3) 0.004(3)
C22 0.028(4) 0.033(4) 0.034(4) -0.004(3) -0.006(3) -0.004(3)
C23 0.033(4) 0.064(5) 0.060(5) 0.026(4) -0.007(4) -0.011(4)
C24 0.033(4) 0.077(6) 0.068(6) 0.018(5) -0.017(4) -0.013(4)
C25 0.025(4) 0.082(6) 0.059(5) 0.002(5) -0.021(4) 0.009(4)
C26 0.052(5) 0.081(6) 0.072(6) 0.026(5) -0.035(5) -0.016(5)
C27 0.042(4) 0.076(6) 0.036(4) 0.024(4) -0.022(3) -0.008(4)
C28 0.031(4) 0.026(4) 0.039(4) 0.002(3) 0.000(3) -0.001(3)
C29 0.047(4) 0.050(5) 0.033(4) -0.011(3) -0.014(3) -0.001(4)
C30 0.067(5) 0.043(5) 0.038(4) 0.001(4) -0.026(4) 0.008(4)
C31 0.088(6) 0.034(4) 0.045(5) 0.013(4) -0.027(4) -0.003(4)
C32 0.053(5) 0.032(4) 0.040(4) 0.001(3) -0.020(3) 0.004(3)
C33 0.032(4) 0.025(4) 0.030(4) 0.002(3) -0.011(3) 0.001(3)
C34 0.043(4) 0.026(4) 0.028(4) -0.006(3) -0.002(3) 0.000(3)
C35 0.058(5) 0.037(4) 0.028(4) -0.013(3) -0.006(3) -0.008(4)
C36 0.087(6) 0.038(4) 0.033(4) -0.001(3) -0.014(4) -0.008(4)
C37 0.070(6) 0.039(5) 0.051(5) 0.004(4) 0.002(4) -0.007(4)
C38 0.047(5) 0.042(5) 0.063(6) 0.003(4) 0.010(4) -0.007(4)
C39 0.033(4) 0.045(4) 0.038(4) -0.004(3) 0.001(3) 0.003(3)
C40 0.043(4) 0.029(4) 0.026(4) -0.008(3) -0.008(3) 0.005(3)
C41 0.038(4) 0.038(4) 0.029(4) 0.002(3) -0.007(3) -0.001(3)
C42 0.050(4) 0.039(4) 0.034(4) 0.010(3) -0.008(3) -0.007(4)
C43 0.052(5) 0.026(4) 0.046(4) -0.005(3) -0.008(4) 0.002(3)
C44 0.060(5) 0.038(4) 0.038(4) -0.014(3) -0.003(4) 0.005(4)
C45 0.043(4) 0.033(4) 0.039(4) 0.000(3) -0.005(3) -0.003(3)
C46 0.032(4) 0.045(4) 0.040(4) -0.002(3) -0.008(3) 0.009(3)
C47 0.046(4) 0.035(4) 0.035(4) -0.002(3) -0.010(3) 0.010(3)
C48 0.042(4) 0.028(4) 0.033(4) 0.004(3) -0.015(3) 0.006(3)
C49 0.053(5) 0.038(4) 0.035(4) 0.003(3) -0.007(3) -0.010(4)
C50 0.052(5) 0.044(5) 0.053(5) 0.004(4) -0.002(4) -0.008(4)
C51 0.061(5) 0.063(5) 0.044(5) 0.031(4) -0.003(4) -0.004(4)
C52 0.051(5) 0.084(6) 0.039(5) 0.020(4) -0.006(4) -0.001(5)
C53 0.043(4) 0.058(5) 0.042(4) 0.015(4) -0.015(4) -0.006(4)
C54 0.041(4) 0.047(4) 0.026(4) 0.003(3) -0.006(3) 0.007(3)
C55 0.030(4) 0.039(4) 0.024(3) -0.001(3) -0.007(3) -0.002(3)
C56 0.045(4) 0.045(4) 0.039(4) 0.000(3) -0.017(3) -0.006(4)
C57 0.059(5) 0.048(5) 0.037(4) -0.006(3) -0.018(4) -0.004(4)
C58 0.048(5) 0.057(5) 0.034(4) 0.012(4) -0.017(4) -0.021(4)
C59 0.043(4) 0.063(5) 0.032(4) 0.017(4) -0.008(3) -0.007(4)
Cu1 0.0323(5) 0.0260(4) 0.0317(5) 0.0016(3) -0.0069(4) 0.0001(3)
Ni1 0.0293(4) 0.0267(5) 0.0244(4) -0.0001(3) -0.0060(3) 0.0034(3)
P1 0.0295(9) 0.0298(10) 0.0311(9) -0.0005(7) -0.0071(7) 0.0010(7)
P2 0.0295(9) 0.0267(9) 0.0283(9) 0.0003(7) -0.0067(7) -0.0002(7)
P3 0.0347(10) 0.0294(10) 0.0273(9) 0.0005(7) -0.0074(7) 0.0036(8)
P4 0.0351(10) 0.0302(10) 0.0294(9) -0.0046(7) -0.0074(8) 0.0025(8)
S1 0.0358(9) 0.0313(9) 0.0299(9) 0.0004(7) -0.0115(7) -0.0001(7)
S2 0.0309(9) 0.0320(9) 0.0259(9) 0.0008(7) -0.0047(7) 0.0043(7)
B1 0.123(3) 0.116(3) 0.213(4) -0.032(3) 0.017(3) -0.008(3)
F1 0.123(4) 0.115(3) 0.214(5) -0.031(3) 0.022(4) 0.000(3)
F2 0.123(3) 0.112(3) 0.209(5) -0.031(3) 0.014(3) -0.014(3)
F3 0.131(4) 0.125(3) 0.220(5) -0.026(3) 0.013(4) -0.007(3)
F4 0.118(3) 0.112(3) 0.210(5) -0.039(3) 0.020(4) -0.010(3)

loop_
_atom_type_symbol
_atom_type_description
_atom_type_scat_dispersion_real
_atom_type_scat_dispersion_imag
_atom_type_scat_source
C C 0.0033 0.0016 'International Tables Vol C Tables 4.2.6.8 and 6.1.1.4'
H H 0.0000 0.0000 'International Tables Vol C Tables 4.2.6.8 and 6.1.1.4'
B B 0.0013 0.0007 'International Tables Vol C Tables 4.2.6.8 and 6.1.1.4'
Cu Cu 0.3201 1.2651 'International Tables Vol C Tables 4.2.6.8 and 6.1.1.4'
F F 0.0171 0.0103 'International Tables Vol C Tables 4.2.6.8 and 6.1.1.4'
Ni Ni 0.3393 1.1124 'International Tables Vol C Tables 4.2.6.8 and 6.1.1.4'
P P 0.1023 0.0942 'International Tables Vol C Tables 4.2.6.8 and 6.1.1.4'
S S 0.1246 0.1234 'International Tables Vol C Tables 4.2.6.8 and 6.1.1.4'

loop_
_geom_angle_atom_site_label_1
_geom_angle_atom_site_label_2
_geom_angle_atom_site_label_3
_geom_angle
C2 C1 S2 116.8(5)
C3 C2 C1 117.8(6)
C2 C3 S1 116.7(5)
C5 C4 C9 120.7(9)
C4 C5 C6 119.9(8)
C5 C6 C7 121.6(9)
C8 C7 C6 119.9(8)
C7 C8 C9 119.1(7)
C7 C8 P1 120.8(5)
C9 C8 P1 119.2(5)
C8 C9 C4 118.6(8)
C11 C10 C15 120.3(7)
C10 C11 C12 120.8(7)
C13 C12 C11 118.7(7)
C12 C13 C14 121.5(7)
C13 C14 C15 119.0(7)
C10 C15 P1 122.3(5)
C14 C15 C10 119.7(6)
C14 C15 P1 118.0(5)
C17 C16 C21 122.4(7)
C16 C17 C18 119.8(6)
C17 C18 C19 120.1(7)
C18 C19 C20 120.7(7)
C19 C20 C21 118.9(6)
C19 C20 P2 123.4(5)
C21 C20 P2 117.7(5)
C16 C21 C20 118.1(6)
C16 C21 P1 124.8(5)
C20 C21 P1 117.0(4)
C23 C22 C27 119.3(6)
C23 C22 P2 122.8(5)
C27 C22 P2 117.7(5)
C22 C23 C24 120.6(7)
C25 C24 C23 119.5(7)
C24 C25 C26 119.4(7)
C27 C26 C25 121.7(7)
C26 C27 C22 119.4(7)
C29 C28 C33 121.2(6)
C28 C29 C30 119.5(6)
C31 C30 C29 120.1(6)
C30 C31 C32 120.4(7)
C31 C32 C33 121.1(6)
C28 C33 C32 117.7(6)
C28 C33 P2 118.5(4)
C32 C33 P2 123.8(5)
C35 C34 C39 117.5(6)
C35 C34 P4 121.4(5)
C39 C34 P4 121.0(5)
C36 C35 C34 121.1(7)
C37 C36 C35 120.7(7)
C36 C37 C38 119.0(7)
C39 C38 C37 120.1(7)
C38 C39 C34 121.5(7)
C41 C40 C45 119.5(6)
C41 C40 P4 119.4(5)
C45 C40 P4 120.7(5)
C42 C41 C40 119.7(6)
C41 C42 C43 120.5(7)
C44 C43 C42 119.6(7)
C43 C44 C45 120.7(6)
C44 C45 C40 120.1(6)
C47 C46 P4 105.8(4)
C46 C47 P3 107.3(4)
C49 C48 C53 119.0(6)
C49 C48 P3 118.1(5)
C53 C48 P3 122.9(5)
C48 C49 C50 121.4(7)
C49 C50 C51 119.2(7)
C52 C51 C50 118.8(7)
C53 C52 C51 121.2(7)
C52 C53 C48 120.3(7)
C55 C54 C59 121.5(7)
C54 C55 C56 118.9(6)
C54 C55 P3 121.9(5)
C56 C55 P3 119.2(5)
C57 C56 C55 120.2(7)
C56 C57 C58 119.5(7)
C59 C58 C57 121.3(7)
C58 C59 C54 118.6(7)
P1 Cu1 Ni1 160.71(6)
P1 Cu1 S1 127.04(7)
P1 Cu1 S2 112.17(7)
P2 Cu1 Ni1 112.08(6)
P2 Cu1 P1 85.66(7)
P2 Cu1 S1 119.59(7)
P2 Cu1 S2 130.03(7)
S1 Cu1 Ni1 51.47(5)
S2 Cu1 Ni1 50.85(4)
S2 Cu1 S1 87.21(7)
P3 Ni1 Cu1 133.29(6)
P3 Ni1 S1 171.67(7)
P3 Ni1 S2 91.98(7)
P4 Ni1 Cu1 123.74(6)
P4 Ni1 P3 87.31(7)
P4 Ni1 S1 88.46(7)
P4 Ni1 S2 176.48(7)
S1 Ni1 Cu1 54.77(5)
S2 Ni1 Cu1 54.79(5)
S2 Ni1 S1 92.66(7)
C8 P1 Cu1 118.9(2)
C15 P1 C8 104.7(3)
C15 P1 Cu1 122.1(2)
C21 P1 C8 105.0(3)
C21 P1 C15 102.1(3)
C21 P1 Cu1 101.3(2)
C20 P2 C22 105.1(3)
C20 P2 Cu1 102.4(2)
C22 P2 Cu1 131.4(2)
C33 P2 C20 105.4(3)
C33 P2 C22 101.8(3)
C33 P2 Cu1 108.4(2)
C47 P3 Ni1 106.8(2)
C48 P3 C47 103.1(3)
C48 P3 C55 105.8(3)
C48 P3 Ni1 115.3(2)
C55 P3 C47 105.1(3)
C55 P3 Ni1 119.2(2)
C34 P4 C40 106.6(3)
C34 P4 C46 106.4(3)
C34 P4 Ni1 118.7(2)
C40 P4 Ni1 112.9(2)
C46 P4 C40 102.3(3)
C46 P4 Ni1 108.4(2)
C3 S1 Cu1 103.0(2)
C3 S1 Ni1 104.2(2)
Ni1 S1 Cu1 73.76(6)
C1 S2 Cu1 102.6(2)
C1 S2 Ni1 105.5(2)
Ni1 S2 Cu1 74.37(6)
F1 B1 F3 105.9(8)
F2 B1 F1 112.9(8)
F2 B1 F3 111.6(8)
F4 B1 F1 112.4(8)
F4 B1 F2 111.4(8)
F4 B1 F3 102.0(7)

loop_
_geom_bond_atom_site_label_1
_geom_bond_atom_site_label_2
_geom_bond_distance
C1 C2 1.519(9)
C1 S2 1.831(7)
C2 C3 1.498(9)
C3 S1 1.832(7)
C4 C5 1.359(12)
C4 C9 1.419(11)
C5 C6 1.353(13)
C6 C7 1.378(11)
C7 C8 1.394(10)
C8 C9 1.395(9)
C8 P1 1.810(7)
C10 C11 1.372(10)
C10 C15 1.384(9)
C11 C12 1.397(11)
C12 C13 1.365(11)
C13 C14 1.398(10)
C14 C15 1.392(9)
C15 P1 1.810(6)
C16 C17 1.358(9)
C16 C21 1.409(8)
C17 C18 1.386(10)
C18 C19 1.393(9)
C19 C20 1.406(9)
C20 C21 1.415(9)
C20 P2 1.822(7)
C21 P1 1.808(6)
C22 C23 1.374(9)
C22 C27 1.379(9)
C22 P2 1.838(6)
C23 C24 1.391(10)
C24 C25 1.355(10)
C25 C26 1.380(10)
C26 C27 1.356(10)
C28 C29 1.382(9)
C28 C33 1.399(8)
C29 C30 1.395(10)
C30 C31 1.347(9)
C31 C32 1.403(9)
C32 C33 1.375(9)
C33 P2 1.809(6)
C34 C35 1.386(9)
C34 C39 1.381(9)
C34 P4 1.797(6)
C35 C36 1.380(10)
C36 C37 1.350(10)
C37 C38 1.400(11)
C38 C39 1.364(10)
C40 C41 1.394(9)
C40 C45 1.390(9)
C40 P4 1.819(7)
C41 C42 1.399(9)
C42 C43 1.368(9)
C43 C44 1.392(10)
C44 C45 1.377(9)
C46 C47 1.532(9)
C46 P4 1.817(6)
C47 P3 1.831(6)
C48 C49 1.378(9)
C48 C53 1.399(9)
C48 P3 1.809(7)
C49 C50 1.380(9)
C50 C51 1.414(10)
C51 C52 1.387(11)
C52 C53 1.363(10)
C54 C55 1.379(9)
C54 C59 1.382(9)
C55 C56 1.378(9)
C55 P3 1.822(6)
C56 C57 1.386(9)
C57 C58 1.376(10)
C58 C59 1.367(10)
Cu1 Ni1 2.7588(13)
Cu1 P1 2.2952(19)
Cu1 P2 2.2406(19)
Cu1 S1 2.3470(18)
Cu1 S2 2.3406(18)
Ni1 P3 2.1850(18)
Ni1 P4 2.1621(19)
Ni1 S1 2.2480(18)
Ni1 S2 2.2215(18)
B1 F1 1.337(9)
B1 F2 1.336(8)
B1 F3 1.384(9)
B1 F4 1.328(9)

loop_
_platon_squeeze_void_nr
_platon_squeeze_void_average_x
_platon_squeeze_void_average_y
_platon_squeeze_void_average_z
_platon_squeeze_void_volume
_platon_squeeze_void_count_electrons
_platon_squeeze_void_content
1 0.030 0.500 0.386 656 191 ' '
